data_7215120
loop_
_publ_author_name
'Sanguineti, Alessandro'
'Monguzzi, Angelo'
'Vaccaro, Gianfranco'
'Meinardi, Franco'
'Ronchi, Elisabetta'
'Moret, Massimo'
'Cosentino, Ugo'
'Moro, Giorgio'
'Simonutti, Roberto'
'Mauri, Michele'
'Tubino, Riccardo'
'Beverina, Luca'

_publ_section_title
;
 NIR emitting ytterbium chelates for colourless luminescent solar
 concentrators.
;
_journal_issue 18
_journal_name_full 'Physical chemistry chemical physics : PCCP'
_journal_page_first 6452
_journal_page_last 6455
_journal_paper_doi 10.1039/c2cp40791d
_journal_volume 14
_journal_year 2012
_chemical_formula_moiety 'C42 H32 N11 O6 Yb'
_chemical_formula_sum 'C42 H32 N11 O6 Yb'
_chemical_formula_weight 959.83
_chemical_name_systematic
;
?
;
_space_group_IT_number 2
_symmetry_cell_setting triclinic
_symmetry_Int_Tables_number 2
_symmetry_space_group_name_Hall '-P 1'
_symmetry_space_group_name_H-M 'P -1'
_atom_sites_solution_hydrogens geom
_atom_sites_solution_primary direct
_atom_sites_solution_secondary difmap
_audit_creation_method 'SHELXL-97 & Rigaku CrystalClear-SM Expert 2.0 r4'
_cell_angle_alpha 71.390(3)
_cell_angle_beta 75.122(4)
_cell_angle_gamma 79.674(5)
_cell_formula_units_Z 2
_cell_length_a 10.1020(3)
_cell_length_b 12.5751(4)
_cell_length_c 16.8441(6)
_cell_measurement_reflns_used 13012
_cell_measurement_temperature 110(2)
_cell_measurement_theta_max 27.5
_cell_measurement_theta_min 2.2
_cell_volume 1948.81(12)
_computing_cell_refinement 'CrystalClear-SM Expert 2.0 r4 (Rigaku, 2009)'
_computing_data_collection 'CrystalClear-SM Expert 2.0 r4 (Rigaku, 2009)'
_computing_data_reduction 'CrystalClear-SM Expert 2.0 r4 (Rigaku, 2009)'
_computing_molecular_graphics 'ORTEP-3 Version 2.02'
_computing_structure_refinement 'SHELXL-97 (Sheldrick, 1997)'
_computing_structure_solution SIR2008
_diffrn_ambient_temperature 110(2)
_diffrn_detector 'Curved image plate'
_diffrn_detector_area_resol_mean 10.0000
_diffrn_measured_fraction_theta_full 0.986
_diffrn_measured_fraction_theta_max 0.986
_diffrn_measurement_details
;
scan:
Number of images: 57
Slice: 21.0000 - 192.0000
Image width: 3.0000
Exp time: 240.0000
Rotation axis: Omega
Omega: 0.0000
Chi: 0.0000
Phi: 0.0000
XTD: 127.4000
2theta: -0.0199
scan:
Number of images: 46
Slice: 20.0000 - 160.0000
Image width: 3.0000
Exp time: 240.0000
Rotation axis: Omega
Omega: 0.0000
Chi: 45.0000
Phi: 90.0000
XTD: 127.4000
2theta: -0.0199
scan:
Number of images: 41
Slice: 20.0000 - 145.0000
Image width: 3.0000
Exp time: 240.0000
Rotation axis: Omega
Omega: 0.0000
Chi: 45.0000
Phi: 270.0000
XTD: 127.4000
2theta: -0.0199

;
_diffrn_measurement_device 'Crystal Goniometer'
_diffrn_measurement_device_type 'Rigaku RAXIS II'
_diffrn_measurement_method 'profile data from \w-scans'
_diffrn_measurement_specimen_support Fiber
_diffrn_radiation_monochromator 'Graphite Monochromator'
_diffrn_radiation_source 'fine-focus sealed tube'
_diffrn_radiation_type MoK\a
_diffrn_radiation_wavelength 0.71075
_diffrn_reflns_av_R_equivalents 0.0503
_diffrn_reflns_av_sigmaI/netI 0.0465
_diffrn_reflns_limit_h_max 10
_diffrn_reflns_limit_h_min -13
_diffrn_reflns_limit_k_max 16
_diffrn_reflns_limit_k_min -16
_diffrn_reflns_limit_l_max 21
_diffrn_reflns_limit_l_min -21
_diffrn_reflns_number 36460
_diffrn_reflns_theta_full 27.61
_diffrn_reflns_theta_max 27.61
_diffrn_reflns_theta_min 2.22
_diffrn_source_current 35.0
_diffrn_source_power 1.8
_diffrn_source_voltage 50.0
_exptl_absorpt_coefficient_mu 2.464
_exptl_absorpt_correction_T_max 0.752
_exptl_absorpt_correction_T_min 0.646
_exptl_absorpt_correction_type numerical
_exptl_absorpt_process_details 'CrystalClear-SM Expert 2.0 r4 (Rigaku, 2009)'
_exptl_crystal_colour Orange
_exptl_crystal_density_diffrn 1.636
_exptl_crystal_density_method 'not measured'
_exptl_crystal_description Prism
_exptl_crystal_F_000 958
_exptl_crystal_size_max 0.30
_exptl_crystal_size_mid 0.19
_exptl_crystal_size_min 0.18
_refine_diff_density_max 1.347
_refine_diff_density_min -0.879
_refine_diff_density_rms 0.100
_refine_ls_extinction_method none
_refine_ls_goodness_of_fit_ref 1.122
_refine_ls_hydrogen_treatment riding
_refine_ls_matrix_type full
_refine_ls_number_parameters 544
_refine_ls_number_reflns 8919
_refine_ls_number_restraints 0
_refine_ls_restrained_S_all 1.122
_refine_ls_R_factor_all 0.0297
_refine_ls_R_factor_gt 0.0284
_refine_ls_shift/su_max 0.001
_refine_ls_shift/su_mean 0.000
_refine_ls_structure_factor_coef Fsqd
_refine_ls_weighting_details 'calc w=1/[\s^2^(Fo^2^)+(0.0000P)^2^+1.9123P] where P=(Fo^2^+2Fc^2^)/3'
_refine_ls_weighting_scheme calc
_refine_ls_wR_factor_gt 0.0627
_refine_ls_wR_factor_ref 0.0634
_reflns_number_gt 8682
_reflns_number_total 8919
_reflns_threshold_expression >2sigma(I)
_cod_data_source_file c2cp40791d.txt
_cod_data_source_block bever2
_cod_depositor_comments
;
The following automatic conversions were performed:

'_exptl_absorpt_correction_type' value 'Numerical' changed to
'numerical' according to
/usr/data/users/saulius/automatic-downloads/retrospective/RSC/lib/dictionaries/cif_core.dic
dictionary named 'cif_core.dic' version 2.4.2 from 2011-04-26.

Automatic conversion script
Id: cif_fix_values 2281 2013-09-26 08:29:07Z andrius 
;
_cod_database_code 7215120

loop_
_symmetry_equiv_pos_as_xyz
'x, y, z'
'-x, -y, -z'

loop_
_atom_site_label
_atom_site_type_symbol
_atom_site_fract_x
_atom_site_fract_y
_atom_site_fract_z
_atom_site_U_iso_or_equiv
_atom_site_adp_type
_atom_site_occupancy
_atom_site_symmetry_multiplicity
_atom_site_calc_flag
_atom_site_refinement_flags
Yb Yb 0.084968(11) 0.171086(8) 0.173878(7) 0.01760(4) Uani 1 1 d .
N4 N 0.3360(2) 0.19296(17) 0.12574(14) 0.0202(5) Uani 1 1 d .
N5 N 0.1911(2) 0.12594(17) 0.03884(14) 0.0206(5) Uani 1 1 d .
C11 C 0.4067(3) 0.2316(2) 0.16584(19) 0.0236(6) Uani 1 1 d .
H11 H 0.3597 0.2487 0.2176 0.028 Uiso 1 1 calc R
C12 C 0.5459(3) 0.2481(2) 0.1359(2) 0.0287(6) Uani 1 1 d .
H12 H 0.5913 0.2764 0.1666 0.034 Uiso 1 1 calc R
C13 C 0.6167(3) 0.2229(2) 0.0616(2) 0.0288(6) Uani 1 1 d .
H13 H 0.7117 0.2327 0.0405 0.035 Uiso 1 1 calc R
C14 C 0.5458(3) 0.1822(2) 0.01739(19) 0.0243(6) Uani 1 1 d .
C15 C 0.6105(3) 0.1575(2) -0.0622(2) 0.0296(7) Uani 1 1 d .
H15 H 0.7061 0.1641 -0.0844 0.036 Uiso 1 1 calc R
C16 C 0.5381(3) 0.1252(2) -0.10596(19) 0.0301(7) Uani 1 1 d .
H16 H 0.5832 0.1097 -0.1586 0.036 Uiso 1 1 calc R
C17 C 0.3947(3) 0.1140(2) -0.07428(18) 0.0233(6) Uani 1 1 d .
C18 C 0.3140(3) 0.0826(2) -0.11823(18) 0.0279(6) Uani 1 1 d .
H18 H 0.3550 0.0674 -0.1715 0.034 Uiso 1 1 calc R
C19 C 0.1762(3) 0.0739(2) -0.08426(19) 0.0277(6) Uani 1 1 d .
H19 H 0.1207 0.0529 -0.1134 0.033 Uiso 1 1 calc R
C20 C 0.1195(3) 0.0969(2) -0.00560(18) 0.0252(6) Uani 1 1 d .
H20 H 0.0239 0.0913 0.0174 0.030 Uiso 1 1 calc R
C21 C 0.3279(3) 0.1344(2) 0.00509(17) 0.0202(5) Uani 1 1 d .
C22 C 0.4058(3) 0.1692(2) 0.05145(17) 0.0197(5) Uani 1 1 d .
O1A O 0.1401(2) 0.17360(14) 0.29554(12) 0.0212(4) Uani 1 1 d .
O2A O 0.1966(2) -0.00762(15) 0.22263(12) 0.0243(4) Uani 1 1 d .
N1A N 0.1539(3) 0.09101(18) 0.43826(15) 0.0228(5) Uani 1 1 d .
N2A N 0.1702(3) -0.01942(19) 0.49541(15) 0.0268(5) Uani 1 1 d .
N3A N 0.2039(2) -0.07530(18) 0.29841(16) 0.0234(5) Uani 1 1 d .
C1A C 0.1529(3) 0.0893(2) 0.35869(17) 0.0195(5) Uani 1 1 d .
C2A C 0.1750(3) -0.0291(2) 0.36183(18) 0.0222(6) Uani 1 1 d .
C3A C 0.1831(3) -0.0887(2) 0.44985(19) 0.0261(6) Uani 1 1 d .
C4A C 0.2074(4) -0.2131(2) 0.4867(2) 0.0341(7) Uani 1 1 d .
H4A1 H 0.3064 -0.2372 0.4741 0.051 Uiso 1 1 calc R
H4A2 H 0.1594 -0.2507 0.4613 0.051 Uiso 1 1 calc R
H4A3 H 0.1725 -0.2333 0.5489 0.051 Uiso 1 1 calc R
C5A C 0.1484(3) 0.1857(2) 0.46897(18) 0.0236(6) Uani 1 1 d .
C6A C 0.1302(3) 0.2956(2) 0.41602(19) 0.0280(6) Uani 1 1 d .
H6A H 0.1213 0.3092 0.3587 0.034 Uiso 1 1 calc R
C7A C 0.1253(3) 0.3854(3) 0.4491(2) 0.0322(7) Uani 1 1 d .
H7A H 0.1130 0.4607 0.4137 0.039 Uiso 1 1 calc R
C8A C 0.1380(4) 0.3665(3) 0.5321(2) 0.0374(8) Uani 1 1 d .
H8A H 0.1342 0.4283 0.5538 0.045 Uiso 1 1 calc R
C9A C 0.1564(4) 0.2569(3) 0.5836(2) 0.0380(8) Uani 1 1 d .
H9A H 0.1661 0.2436 0.6407 0.046 Uiso 1 1 calc R
C10A C 0.1609(3) 0.1662(3) 0.55242(19) 0.0312(7) Uani 1 1 d .
H10A H 0.1726 0.0911 0.5883 0.037 Uiso 1 1 calc R
O1B O 0.1094(2) 0.35800(14) 0.14006(12) 0.0212(4) Uani 1 1 d .
O2B O -0.0622(2) 0.25455(15) 0.08141(12) 0.0234(4) Uani 1 1 d .
N1B N -0.0038(3) 0.53847(17) 0.13439(15) 0.0227(5) Uani 1 1 d .
N2B N -0.1282(3) 0.60122(18) 0.11456(16) 0.0264(5) Uani 1 1 d .
N3B N -0.1416(3) 0.34937(18) 0.06970(15) 0.0233(5) Uani 1 1 d .
C1B C 0.0118(3) 0.4334(2) 0.12442(17) 0.0209(6) Uani 1 1 d .
C2B C -0.1073(3) 0.4298(2) 0.09304(17) 0.0215(5) Uani 1 1 d .
C3B C -0.1884(3) 0.5373(2) 0.09006(18) 0.0251(6) Uani 1 1 d .
C4B C -0.3261(3) 0.5714(2) 0.0678(2) 0.0328(7) Uani 1 1 d .
H4B1 H -0.3709 0.6367 0.0880 0.049 Uiso 1 1 calc R
H4B2 H -0.3828 0.5086 0.0953 0.049 Uiso 1 1 calc R
H4B3 H -0.3153 0.5915 0.0055 0.049 Uiso 1 1 calc R
C5B C 0.0774(3) 0.5845(2) 0.17069(18) 0.0254(6) Uani 1 1 d .
C6B C 0.2041(4) 0.5307(2) 0.1860(2) 0.0339(7) Uani 1 1 d .
H6B H 0.2410 0.4640 0.1696 0.041 Uiso 1 1 calc R
C7B C 0.2776(4) 0.5752(3) 0.2258(2) 0.0385(8) Uani 1 1 d .
H7B H 0.3643 0.5382 0.2370 0.046 Uiso 1 1 calc R
C8B C 0.2243(4) 0.6732(3) 0.2489(2) 0.0361(8) Uani 1 1 d .
H8B H 0.2735 0.7026 0.2769 0.043 Uiso 1 1 calc R
C9B C 0.1000(4) 0.7278(3) 0.2312(2) 0.0369(8) Uani 1 1 d .
H9B H 0.0648 0.7960 0.2458 0.044 Uiso 1 1 calc R
C10B C 0.0255(4) 0.6845(2) 0.1925(2) 0.0313(7) Uani 1 1 d .
H10B H -0.0606 0.7226 0.1808 0.038 Uiso 1 1 calc R
O1C O -0.1133(2) 0.24168(15) 0.25713(12) 0.0230(4) Uani 1 1 d .
O2C O -0.0638(2) 0.03856(15) 0.20733(13) 0.0245(4) Uani 1 1 d .
N1C N -0.3425(3) 0.24682(19) 0.33133(15) 0.0240(5) Uani 1 1 d .
N2C N -0.4488(3) 0.1742(2) 0.36347(17) 0.0307(6) Uani 1 1 d .
N3C N -0.1888(3) 0.01875(19) 0.24953(15) 0.0238(5) Uani 1 1 d .
C1C C -0.2245(3) 0.2000(2) 0.28869(17) 0.0209(5) Uani 1 1 d .
C2C C -0.2604(3) 0.0927(2) 0.28894(18) 0.0230(6) Uani 1 1 d .
C3C C -0.3988(3) 0.0849(2) 0.3379(2) 0.0301(6) Uani 1 1 d .
C4C C -0.4823(4) -0.0115(3) 0.3608(3) 0.0457(9) Uani 1 1 d .
H4C1 H -0.5636 -0.0028 0.4057 0.069 Uiso 1 1 calc R
H4C2 H -0.4265 -0.0825 0.3817 0.069 Uiso 1 1 calc R
H4C3 H -0.5117 -0.0125 0.3099 0.069 Uiso 1 1 calc R
C5C C -0.3734(3) 0.3559(2) 0.34517(18) 0.0260(6) Uani 1 1 d .
C6C C -0.2745(4) 0.4318(2) 0.3135(2) 0.0331(7) Uani 1 1 d .
H6C H -0.1849 0.4111 0.2840 0.040 Uiso 1 1 calc R
C7C C -0.3090(4) 0.5384(3) 0.3258(2) 0.0389(8) Uani 1 1 d .
H7C H -0.2427 0.5913 0.3037 0.047 Uiso 1 1 calc R
C8C C -0.4384(4) 0.5683(3) 0.3698(2) 0.0408(8) Uani 1 1 d .
H8C H -0.4611 0.6415 0.3776 0.049 Uiso 1 1 calc R
C9C C -0.5347(4) 0.4916(3) 0.4025(2) 0.0426(9) Uani 1 1 d .
H9C H -0.6231 0.5117 0.4340 0.051 Uiso 1 1 calc R
C10C C -0.5033(3) 0.3847(3) 0.3898(2) 0.0355(7) Uani 1 1 d .
H10C H -0.5702 0.3324 0.4114 0.043 Uiso 1 1 calc R

loop_
_atom_site_aniso_label
_atom_site_aniso_U_11
_atom_site_aniso_U_22
_atom_site_aniso_U_33
_atom_site_aniso_U_23
_atom_site_aniso_U_13
_atom_site_aniso_U_12
Yb 0.01862(8) 0.01739(6) 0.01804(6) -0.00686(4) -0.00237(5) -0.00406(4)
N4 0.0199(13) 0.0181(10) 0.0217(11) -0.0043(8) -0.0040(10) -0.0030(8)
N5 0.0222(13) 0.0194(10) 0.0211(11) -0.0072(8) -0.0033(10) -0.0041(8)
C11 0.0210(15) 0.0244(13) 0.0273(14) -0.0064(11) -0.0087(12) -0.0038(10)
C12 0.0247(17) 0.0272(13) 0.0368(17) -0.0047(12) -0.0147(14) -0.0057(11)
C13 0.0193(16) 0.0249(13) 0.0386(17) -0.0011(12) -0.0088(13) -0.0045(11)
C14 0.0214(16) 0.0180(12) 0.0282(15) -0.0013(10) -0.0042(12) 0.0001(10)
C15 0.0178(16) 0.0275(14) 0.0327(16) -0.0029(12) 0.0028(13) 0.0023(11)
C16 0.0321(18) 0.0242(13) 0.0254(15) -0.0050(11) 0.0037(13) 0.0002(12)
C17 0.0256(16) 0.0176(11) 0.0229(14) -0.0053(10) -0.0005(12) -0.0002(10)
C18 0.0387(19) 0.0238(13) 0.0205(14) -0.0097(10) -0.0011(13) -0.0028(12)
C19 0.0369(19) 0.0236(13) 0.0261(15) -0.0103(11) -0.0067(13) -0.0066(12)
C20 0.0270(17) 0.0268(13) 0.0259(14) -0.0115(11) -0.0054(12) -0.0059(11)
C21 0.0215(15) 0.0151(11) 0.0216(13) -0.0049(9) -0.0017(11) -0.0008(9)
C22 0.0186(15) 0.0149(11) 0.0237(13) -0.0026(9) -0.0054(11) -0.0007(9)
O1A 0.0245(11) 0.0198(8) 0.0191(9) -0.0050(7) -0.0066(8) -0.0004(7)
O2A 0.0272(12) 0.0202(9) 0.0258(10) -0.0077(7) -0.0054(9) -0.0016(7)
N1A 0.0255(14) 0.0215(10) 0.0201(11) -0.0042(9) -0.0037(10) -0.0038(9)
N2A 0.0267(14) 0.0257(11) 0.0236(12) 0.0003(9) -0.0070(11) -0.0035(10)
N3A 0.0194(13) 0.0201(10) 0.0294(13) -0.0057(9) -0.0045(10) -0.0027(9)
C1A 0.0144(14) 0.0223(12) 0.0218(13) -0.0075(10) -0.0022(11) -0.0028(10)
C2A 0.0205(15) 0.0193(12) 0.0258(14) -0.0043(10) -0.0056(12) -0.0028(10)
C3A 0.0216(16) 0.0255(13) 0.0287(15) -0.0023(11) -0.0059(12) -0.0056(11)
C4A 0.037(2) 0.0248(14) 0.0373(18) 0.0004(12) -0.0143(15) -0.0023(12)
C5A 0.0167(15) 0.0308(13) 0.0239(14) -0.0114(11) -0.0017(11) -0.0012(11)
C6A 0.0304(18) 0.0296(14) 0.0258(15) -0.0124(11) -0.0025(13) -0.0049(12)
C7A 0.0347(19) 0.0310(15) 0.0334(16) -0.0159(12) -0.0031(14) -0.0033(12)
C8A 0.035(2) 0.0455(18) 0.0397(19) -0.0290(15) -0.0029(15) -0.0005(14)
C9A 0.037(2) 0.0534(19) 0.0295(17) -0.0231(15) -0.0070(15) 0.0015(15)
C10A 0.0304(18) 0.0392(16) 0.0228(14) -0.0097(12) -0.0050(13) -0.0003(13)
O1B 0.0205(11) 0.0188(8) 0.0250(10) -0.0067(7) -0.0056(8) -0.0025(7)
O2B 0.0253(11) 0.0228(9) 0.0249(10) -0.0103(7) -0.0069(9) -0.0007(7)
N1B 0.0226(13) 0.0184(10) 0.0263(12) -0.0060(9) -0.0046(10) -0.0019(9)
N2B 0.0258(14) 0.0207(11) 0.0285(13) -0.0028(9) -0.0054(11) -0.0004(9)
N3B 0.0212(13) 0.0257(11) 0.0216(11) -0.0056(9) -0.0029(10) -0.0038(9)
C1B 0.0245(16) 0.0183(11) 0.0178(12) -0.0039(9) -0.0003(11) -0.0053(10)
C2B 0.0224(15) 0.0213(12) 0.0183(13) -0.0034(10) -0.0026(11) -0.0029(10)
C3B 0.0265(16) 0.0203(12) 0.0226(14) 0.0004(10) -0.0038(12) -0.0017(11)
C4B 0.0278(18) 0.0250(14) 0.0406(18) -0.0008(12) -0.0104(14) -0.0012(12)
C5B 0.0331(18) 0.0205(12) 0.0223(14) -0.0051(10) -0.0022(12) -0.0098(11)
C6B 0.042(2) 0.0236(14) 0.0423(18) -0.0127(12) -0.0149(16) -0.0031(12)
C7B 0.045(2) 0.0320(15) 0.047(2) -0.0109(14) -0.0214(17) -0.0092(14)
C8B 0.050(2) 0.0352(16) 0.0286(16) -0.0101(13) -0.0040(15) -0.0225(15)
C9B 0.042(2) 0.0297(15) 0.0428(19) -0.0196(13) 0.0036(16) -0.0148(14)
C10B 0.0307(18) 0.0249(13) 0.0372(17) -0.0123(12) 0.0018(14) -0.0073(12)
O1C 0.0220(11) 0.0252(9) 0.0219(10) -0.0091(7) 0.0008(8) -0.0065(8)
O2C 0.0225(11) 0.0244(9) 0.0276(10) -0.0099(8) 0.0000(9) -0.0082(8)
N1C 0.0206(13) 0.0269(11) 0.0241(12) -0.0077(9) -0.0024(10) -0.0042(9)
N2C 0.0191(14) 0.0350(13) 0.0362(15) -0.0102(11) -0.0006(11) -0.0057(10)
N3C 0.0196(13) 0.0269(11) 0.0249(12) -0.0059(9) -0.0043(10) -0.0059(9)
C1C 0.0219(16) 0.0249(12) 0.0155(12) -0.0046(10) -0.0055(11) -0.0018(10)
C2C 0.0210(15) 0.0247(12) 0.0234(14) -0.0055(10) -0.0055(12) -0.0041(10)
C3C 0.0217(16) 0.0320(15) 0.0355(17) -0.0092(12) -0.0041(13) -0.0044(12)
C4C 0.0239(19) 0.0419(18) 0.069(3) -0.0176(17) 0.0043(17) -0.0142(14)
C5C 0.0300(17) 0.0289(13) 0.0199(13) -0.0094(11) -0.0074(12) 0.0024(11)
C6C 0.0352(19) 0.0321(15) 0.0280(16) -0.0127(12) 0.0058(14) -0.0046(13)
C7C 0.047(2) 0.0336(16) 0.0354(18) -0.0157(14) 0.0019(16) -0.0065(14)
C8C 0.048(2) 0.0374(17) 0.043(2) -0.0242(15) -0.0098(17) 0.0044(15)
C9C 0.0269(19) 0.054(2) 0.054(2) -0.0348(18) -0.0048(17) 0.0079(15)
C10C 0.0241(18) 0.0425(17) 0.0440(19) -0.0222(15) -0.0054(15) 0.0016(13)

loop_
_atom_type_symbol
_atom_type_description
_atom_type_scat_dispersion_real
_atom_type_scat_dispersion_imag
_atom_type_scat_source
C C 0.0033 0.0016 'International Tables Vol C Tables 4.2.6.8 and 6.1.1.4'
H H 0.0000 0.0000 'International Tables Vol C Tables 4.2.6.8 and 6.1.1.4'
N N 0.0061 0.0033 'International Tables Vol C Tables 4.2.6.8 and 6.1.1.4'
O O 0.0106 0.0060 'International Tables Vol C Tables 4.2.6.8 and 6.1.1.4'
Yb Yb -0.3850 5.5486 'International Tables Vol C Tables 4.2.6.8 and 6.1.1.4'

loop_
_geom_angle_atom_site_label_1
_geom_angle_atom_site_label_2
_geom_angle_atom_site_label_3
_geom_angle
O1A Yb O1B 80.41(6)
O1A Yb O2C 109.20(7)
O1B Yb O2C 146.41(7)
O1A Yb O2B 143.82(6)
O1B Yb O2B 77.19(7)
O2C Yb O2B 77.15(7)
O1A Yb O2A 76.03(6)
O1B Yb O2A 142.31(7)
O2C Yb O2A 70.29(7)
O2B Yb O2A 136.36(6)
O1A Yb O1C 72.41(7)
O1B Yb O1C 76.34(7)
O2C Yb O1C 76.33(7)
O2B Yb O1C 74.91(7)
O2A Yb O1C 122.32(7)
O1A Yb N5 140.52(8)
O1B Yb N5 102.95(7)
O2C Yb N5 89.73(7)
O2B Yb N5 72.86(7)
O2A Yb N5 78.63(7)
O1C Yb N5 147.00(7)
O1A Yb N4 77.84(7)
O1B Yb N4 72.21(7)
O2C Yb N4 140.56(7)
O2B Yb N4 120.60(7)
O2A Yb N4 74.33(7)
O1C Yb N4 139.59(7)
N5 Yb N4 66.40(8)
C11 N4 C22 117.0(2)
C11 N4 Yb 124.34(19)
C22 N4 Yb 118.54(18)
C20 N5 C21 117.5(2)
C20 N5 Yb 122.7(2)
C21 N5 Yb 119.77(17)
N4 C11 C12 123.6(3)
C13 C12 C11 119.4(3)
C12 C13 C14 118.7(3)
C22 C14 C13 118.2(3)
C22 C14 C15 119.4(3)
C13 C14 C15 122.4(3)
C16 C15 C14 121.2(3)
C15 C16 C17 120.9(3)
C18 C17 C21 117.3(3)
C18 C17 C16 123.1(3)
C21 C17 C16 119.7(3)
C19 C18 C17 120.0(3)
C18 C19 C20 118.3(3)
N5 C20 C19 124.1(3)
N5 C21 C17 122.7(3)
N5 C21 C22 118.0(2)
C17 C21 C22 119.2(3)
N4 C22 C14 123.0(3)
N4 C22 C21 117.2(2)
C14 C22 C21 119.6(3)
C1A O1A Yb 125.44(16)
N3A O2A Yb 133.80(16)
C1A N1A N2A 112.4(2)
C1A N1A C5A 129.1(2)
N2A N1A C5A 118.5(2)
C3A N2A N1A 105.8(2)
O2A N3A C2A 116.7(2)
O1A C1A N1A 126.3(2)
O1A C1A C2A 128.2(2)
N1A C1A C2A 105.4(2)
N3A C2A C3A 125.3(2)
N3A C2A C1A 129.3(2)
C3A C2A C1A 104.6(2)
N2A C3A C2A 111.7(2)
N2A C3A C4A 122.0(3)
C2A C3A C4A 126.3(3)
C10A C5A C6A 120.6(3)
C10A C5A N1A 118.7(2)
C6A C5A N1A 120.8(3)
C5A C6A C7A 118.6(3)
C8A C7A C6A 121.1(3)
C7A C8A C9A 119.5(3)
C8A C9A C10A 120.5(3)
C5A C10A C9A 119.7(3)
C1B O1B Yb 122.02(17)
N3B O2B Yb 132.28(16)
C1B N1B N2B 112.1(2)
C1B N1B C5B 128.8(2)
N2B N1B C5B 118.6(2)
C3B N2B N1B 106.7(2)
O2B N3B C2B 116.5(2)
O1B C1B N1B 126.2(3)
O1B C1B C2B 129.1(2)
N1B C1B C2B 104.7(2)
N3B C2B C3B 124.0(3)
N3B C2B C1B 130.3(2)
C3B C2B C1B 105.7(2)
N2B C3B C2B 110.8(3)
N2B C3B C4B 122.9(3)
C2B C3B C4B 126.2(3)
C6B C5B C10B 120.0(3)
C6B C5B N1B 121.1(2)
C10B C5B N1B 118.8(3)
C5B C6B C7B 119.6(3)
C8B C7B C6B 120.2(3)
C9B C8B C7B 119.8(3)
C8B C9B C10B 120.8(3)
C9B C10B C5B 119.7(3)
C1C O1C Yb 127.62(16)
N3C O2C Yb 139.89(15)
C1C N1C N2C 112.5(2)
C1C N1C C5C 129.8(2)
N2C N1C C5C 117.7(2)
C3C N2C N1C 105.8(2)
O2C N3C C2C 117.2(2)
O1C C1C N1C 126.7(2)
O1C C1C C2C 129.1(3)
N1C C1C C2C 104.1(2)
N3C C2C C3C 124.9(3)
N3C C2C C1C 129.6(3)
C3C C2C C1C 105.4(2)
N2C C3C C2C 112.0(3)
N2C C3C C4C 121.0(3)
C2C C3C C4C 127.0(3)
C10C C5C C6C 120.8(3)
C10C C5C N1C 118.9(3)
C6C C5C N1C 120.4(3)
C5C C6C C7C 119.0(3)
C8C C7C C6C 120.8(3)
C7C C8C C9C 119.8(3)
C8C C9C C10C 120.4(3)
C5C C10C C9C 119.2(3)

loop_
_geom_bond_atom_site_label_1
_geom_bond_atom_site_label_2
_geom_bond_distance
Yb O1A 2.2682(18)
Yb O1B 2.2785(17)
Yb O2C 2.2841(19)
Yb O2B 2.308(2)
Yb O2A 2.3205(18)
Yb O1C 2.3413(19)
Yb N5 2.449(2)
Yb N4 2.493(2)
N4 C11 1.336(4)
N4 C22 1.364(3)
N5 C20 1.328(4)
N5 C21 1.362(4)
C11 C12 1.395(4)
C12 C13 1.375(5)
C13 C14 1.406(4)
C14 C22 1.401(4)
C14 C15 1.436(4)
C15 C16 1.349(5)
C16 C17 1.425(4)
C17 C18 1.406(4)
C17 C21 1.415(4)
C18 C19 1.372(4)
C19 C20 1.401(4)
C21 C22 1.441(4)
O1A C1A 1.255(3)
O2A N3A 1.301(3)
N1A C1A 1.350(3)
N1A N2A 1.424(3)
N1A C5A 1.429(3)
N2A C3A 1.304(4)
N3A C2A 1.319(4)
C1A C2A 1.451(3)
C2A C3A 1.448(4)
C3A C4A 1.487(4)
C5A C10A 1.383(4)
C5A C6A 1.396(4)
C6A C7A 1.398(4)
C7A C8A 1.377(5)
C8A C9A 1.384(5)
C9A C10A 1.391(4)
O1B C1B 1.257(3)
O2B N3B 1.301(3)
N1B C1B 1.361(3)
N1B N2B 1.416(3)
N1B C5B 1.427(4)
N2B C3B 1.304(4)
N3B C2B 1.321(3)
C1B C2B 1.446(4)
C2B C3B 1.444(4)
C3B C4B 1.487(4)
C5B C6B 1.381(5)
C5B C10B 1.396(4)
C6B C7B 1.400(4)
C7B C8B 1.385(4)
C8B C9B 1.375(5)
C9B C10B 1.383(5)
O1C C1C 1.243(3)
O2C N3C 1.304(3)
N1C C1C 1.365(4)
N1C N2C 1.420(3)
N1C C5C 1.430(3)
N2C C3C 1.303(4)
N3C C2C 1.317(4)
C1C C2C 1.457(4)
C2C C3C 1.432(4)
C3C C4C 1.493(4)
C5C C10C 1.384(4)
C5C C6C 1.391(4)
C6C C7C 1.392(4)
C7C C8C 1.379(5)
C8C C9C 1.379(5)
C9C C10C 1.397(4)

_cod_duplicate_entry 7207892
